data_2022372
loop_
_publ_author_name
'Roy, Monalisa'
'Li, Keyao'
'Nisar, Madiha'
'Wong, Lawrence W.-Y.'
'Sung, Herman H.-Y.'
'Haynes, Richard K.'
'Williams, Ian D.'

_publ_section_title
;
 Varying degrees of homostructurality in a series of cocrystals of
 antimalarial drug 11-azaartemisinin with salicylic acids
;
_journal_issue 6
_journal_name_full 'Acta Crystallographica Section C'
_journal_page_first 262
_journal_page_last 270
_journal_paper_doi 10.1107/S2053229621004460
_journal_volume 77
_journal_year 2021
_chemical_formula_moiety 'C7 H4 Br2 O3'
_chemical_formula_sum 'C7 H4 Br2 O3'
_chemical_formula_weight 295.92
_space_group_crystal_system monoclinic
_space_group_IT_number 15
_space_group_name_Hall '-C 2yc'
_space_group_name_H-M_alt 'C 1 2/c 1'
_atom_sites_solution_hydrogens mixed
_audit_creation_date 2020-04-29
_audit_creation_method
;
Olex2 1.2
(compiled 2018.05.29 svn.r3508 for OlexSys, GUI svn.r5506)
;
_cell_angle_alpha 90
_cell_angle_beta 103.350(4)
_cell_angle_gamma 90
_cell_formula_units_Z 8
_cell_length_a 10.3703(4)
_cell_length_b 10.9444(4)
_cell_length_c 14.8108(6)
_cell_measurement_reflns_used 1826
_cell_measurement_temperature 100.02(10)
_cell_measurement_theta_max 72.3040
_cell_measurement_theta_min 6.1460
_cell_volume 1635.55(11)
_computing_cell_refinement 'CrysAlisPro 1.171.40.69a (Rigaku OD, 2020)'
_computing_data_collection 'CrysAlisPro 1.171.40.69a (Rigaku OD, 2020)'
_computing_data_reduction 'CrysAlisPro 1.171.40.69a (Rigaku OD, 2020)'
_computing_molecular_graphics 'Olex2 (Dolomanov et al., 2009)'
_computing_publication_material 'Olex2 (Dolomanov et al., 2009)'
_computing_structure_refinement 'ShelXL (Sheldrick, 2015)'
_diffrn_ambient_environment N~2~
_diffrn_ambient_temperature 100.02(10)
_diffrn_detector 'CCD plate'
_diffrn_detector_area_resol_mean 5.1788
_diffrn_detector_type Atlas
_diffrn_measured_fraction_theta_full 0.980
_diffrn_measured_fraction_theta_max 0.936
_diffrn_measurement_details
;
List of Runs (angles in degrees, time in seconds):

  # Type    Start    End  Width  t~exp~   \w     \q     \k     \f   Frames
--------------------------------------------------------------------------
  1  \w   -111.00 -16.00   1.00    2.00    --  -39.95 -37.00 120.00   95
  2  \w     14.00 109.00   1.00    2.00    --   39.95  37.00 -90.00   95
  3  \w     77.00 109.00   1.00    5.00    --  104.18-111.00-180.00   32
  4  \w     76.00 169.00   1.00    5.00    --  104.18  61.00 -90.00   93
  5  \w     40.00 127.00   1.00    5.00    --  104.18 -61.00 -90.00   87
  6  \w     35.00 125.00   1.00    5.00    --  104.18 -61.00 120.00   90
  7  \w    115.00 157.00   1.00    5.00    --  104.18  77.00 120.00   42
;
_diffrn_measurement_device 'kappa diffractometer'
_diffrn_measurement_device_type 'SuperNova, Dual, Cu at zero, Atlas'
_diffrn_measurement_method '\w scans'
_diffrn_orient_matrix_type 'CrysAlisPro convention (1999,Acta A55,543-557)'
_diffrn_orient_matrix_UB_11 0.0506609000
_diffrn_orient_matrix_UB_12 -0.1313553000
_diffrn_orient_matrix_UB_13 -0.0060456000
_diffrn_orient_matrix_UB_21 0.0083874000
_diffrn_orient_matrix_UB_22 -0.0174733000
_diffrn_orient_matrix_UB_23 0.1043978000
_diffrn_orient_matrix_UB_31 -0.1438359000
_diffrn_orient_matrix_UB_32 -0.0473067000
_diffrn_orient_matrix_UB_33 -0.0221572000
_diffrn_radiation_monochromator mirror
_diffrn_radiation_probe x-ray
_diffrn_radiation_type CuK\a
_diffrn_radiation_wavelength 1.54184
_diffrn_reflns_av_R_equivalents 0.0184
_diffrn_reflns_av_unetI/netI 0.0263
_diffrn_reflns_Laue_measured_fraction_full 0.980
_diffrn_reflns_Laue_measured_fraction_max 0.936
_diffrn_reflns_limit_h_max 8
_diffrn_reflns_limit_h_min -12
_diffrn_reflns_limit_k_max 8
_diffrn_reflns_limit_k_min -13
_diffrn_reflns_limit_l_max 18
_diffrn_reflns_limit_l_min -16
_diffrn_reflns_number 2534
_diffrn_reflns_point_group_measured_fraction_full 0.980
_diffrn_reflns_point_group_measured_fraction_max 0.936
_diffrn_reflns_theta_full 67.684
_diffrn_reflns_theta_max 72.438
_diffrn_reflns_theta_min 6.142
_diffrn_source 'micro-focus sealed X-ray tube'
_diffrn_source_current 0.80
_diffrn_source_power 0.040
_diffrn_source_target Cu
_diffrn_source_type 'SuperNova (Cu) X-ray Source'
_diffrn_source_voltage 50
_exptl_absorpt_coefficient_mu 12.299
_exptl_absorpt_correction_T_max 1.00000
_exptl_absorpt_correction_T_min 0.78861
_exptl_absorpt_correction_type multi-scan
_exptl_absorpt_process_details
;
CrysAlisPro 1.171.40.69a (Rigaku Oxford Diffraction, 2020)
Empirical absorption correction using spherical harmonics,
 implemented in SCALE3 ABSPACK scaling algorithm.
;
_exptl_crystal_colour colourless
_exptl_crystal_colour_primary colourless
_exptl_crystal_density_diffrn 2.404
_exptl_crystal_description block
_exptl_crystal_F_000 1120
_exptl_crystal_size_max 0.05
_exptl_crystal_size_mid 0.02
_exptl_crystal_size_min 0.02
_refine_diff_density_max 0.514
_refine_diff_density_min -0.669
_refine_diff_density_rms 0.111
_refine_ls_extinction_method none
_refine_ls_goodness_of_fit_ref 1.039
_refine_ls_hydrogen_treatment mixed
_refine_ls_matrix_type full
_refine_ls_number_parameters 117
_refine_ls_number_reflns 1521
_refine_ls_number_restraints 0
_refine_ls_restrained_S_all 1.039
_refine_ls_R_factor_all 0.0248
_refine_ls_R_factor_gt 0.0228
_refine_ls_shift/su_max 0.001
_refine_ls_shift/su_mean 0.000
_refine_ls_structure_factor_coef Fsqd
_refine_ls_weighting_details 'w=1/[\s^2^(Fo^2^)+(0.0371P)^2^] where P=(Fo^2^+2Fc^2^)/3'
_refine_ls_weighting_scheme calc
_refine_ls_wR_factor_gt 0.0588
_refine_ls_wR_factor_ref 0.0598
_reflns_Friedel_coverage 0.000
_reflns_number_gt 1420
_reflns_number_total 1521
_reflns_threshold_expression 'I > 2\s(I)'
_cod_data_source_file dv3004sup10.txt
_cod_data_source_block mona37cult
_cod_depositor_comments 'Adding full bibliography for 2022370--2022375.cif.'
_cod_original_cell_volume 1635.55(10)
_cod_database_code 2022372
_shelx_shelxl_version_number 2014/7
_chemical_oxdiff_formula 'Br2 C8O3H6'
_shelx_space_group_comment
;
The symmetry employed for this shelxl refinement is uniquely defined
by the following loop, which should always be used as a source of
symmetry information in preference to the above space-group names.
They are only intended as comments.
;
_shelx_estimated_absorpt_t_max 0.791
_shelx_estimated_absorpt_t_min 0.578
_diffrn_oxdiff_digest_frames
;
0152f9656eff2c0e76b7c8399c4fb98bf900029f979
;
_reflns_odcompleteness_completeness 98.57
_reflns_odcompleteness_iscentric 1
_reflns_odcompleteness_theta 66.97
_olex2_refinement_description
;
1. Fixed Uiso
 At 1.2 times of:
  All C(H) groups
2.a Aromatic/amide H refined with riding coordinates:
 C4(H4), C6(H6)
;
_olex2_date_sample_data_collection 2020-04-29
_olex2_submission_special_instructions 'No special instructions were received'
_oxdiff_exptl_absorpt_empirical_details
;
Empirical correction (ABSPACK) includes:
- Absorption correction using spherical harmonics
- Frame scaling
;
_oxdiff_exptl_absorpt_empirical_full_max 1.400
_oxdiff_exptl_absorpt_empirical_full_min 0.765

loop_
_space_group_symop_operation_xyz
'x, y, z'
'-x, y, -z+1/2'
'x+1/2, y+1/2, z'
'-x+1/2, y+1/2, -z+1/2'
'-x, -y, -z'
'x, -y, z-1/2'
'-x+1/2, -y+1/2, -z'
'x+1/2, -y+1/2, z-1/2'

loop_
_atom_site_label
_atom_site_type_symbol
_atom_site_fract_x
_atom_site_fract_y
_atom_site_fract_z
_atom_site_U_iso_or_equiv
_atom_site_adp_type
_atom_site_occupancy
_atom_site_site_symmetry_order
_atom_site_calc_flag
_atom_site_refinement_flags_posn
_atom_site_refinement_flags_adp
_atom_site_refinement_flags_occupancy
_atom_site_disorder_assembly
_atom_site_disorder_group
Br1 Br 0.81794(3) 0.53200(3) 0.27831(2) 0.01769(11) Uani 1 1 d . . . . .
Br2 Br 0.43617(3) 0.86103(2) 0.07384(2) 0.02003(11) Uani 1 1 d . . . . .
O1 O 0.3893(2) 0.27421(18) 0.08157(14) 0.0177(4) Uani 1 1 d . . . . .
O2 O 0.2525(2) 0.41450(19) 0.00147(15) 0.0184(4) Uani 1 1 d . . . . .
H2 H 0.212(5) 0.353(5) -0.016(3) 0.046(14) Uiso 1 1 d . . . . .
O3 O 0.6153(2) 0.34888(18) 0.19061(15) 0.0182(4) Uani 1 1 d . . . . .
H3 H 0.561(5) 0.305(4) 0.161(3) 0.038(13) Uiso 1 1 d . . . . .
C1 C 0.4484(3) 0.4842(2) 0.1013(2) 0.0136(5) Uani 1 1 d . . . . .
C2 C 0.5711(3) 0.4623(2) 0.16299(19) 0.0141(5) Uani 1 1 d . . . . .
C3 C 0.6516(3) 0.5619(3) 0.1977(2) 0.0145(5) Uani 1 1 d . . . . .
C4 C 0.6134(3) 0.6806(3) 0.1735(2) 0.0147(5) Uani 1 1 d . . . . .
H4 H 0.6689 0.7474 0.1983 0.018 Uiso 1 1 calc R . . . .
C5 C 0.4911(3) 0.7002(2) 0.11161(19) 0.0140(5) Uani 1 1 d . . . . .
C6 C 0.4100(3) 0.6043(3) 0.07566(19) 0.0148(5) Uani 1 1 d . . . . .
H6 H 0.3277 0.6194 0.0333 0.018 Uiso 1 1 calc R . . . .
C7 C 0.3610(3) 0.3808(3) 0.06139(19) 0.0147(5) Uani 1 1 d . . . . .

loop_
_atom_site_aniso_label
_atom_site_aniso_U_11
_atom_site_aniso_U_22
_atom_site_aniso_U_33
_atom_site_aniso_U_23
_atom_site_aniso_U_13
_atom_site_aniso_U_12
Br1 0.01111(16) 0.01414(17) 0.02424(18) 0.00110(10) -0.00328(12) 0.00146(10)
Br2 0.01509(17) 0.00830(16) 0.03087(19) -0.00021(11) -0.00665(13) 0.00063(10)
O1 0.0194(10) 0.0113(9) 0.0190(10) -0.0013(8) -0.0025(8) -0.0024(8)
O2 0.0165(10) 0.0105(9) 0.0240(11) -0.0009(8) -0.0044(8) -0.0014(8)
O3 0.0165(10) 0.0091(9) 0.0258(11) 0.0022(8) -0.0014(9) -0.0005(8)
C1 0.0134(13) 0.0095(12) 0.0170(13) -0.0035(10) 0.0018(10) -0.0023(11)
C2 0.0166(13) 0.0112(12) 0.0143(13) 0.0030(10) 0.0035(11) 0.0034(10)
C3 0.0087(12) 0.0159(13) 0.0180(13) 0.0006(10) 0.0011(10) 0.0017(10)
C4 0.0127(12) 0.0122(13) 0.0175(13) -0.0013(10) 0.0001(10) -0.0027(10)
C5 0.0166(13) 0.0071(11) 0.0176(13) 0.0008(10) 0.0028(11) 0.0024(10)
C6 0.0130(12) 0.0140(13) 0.0153(13) -0.0010(10) -0.0012(10) 0.0013(11)
C7 0.0141(13) 0.0156(13) 0.0136(13) -0.0045(10) 0.0012(10) -0.0011(11)

loop_
_atom_type_symbol
_atom_type_description
_atom_type_scat_dispersion_real
_atom_type_scat_dispersion_imag
_atom_type_scat_source
C C 0.0181 0.0091 'International Tables Vol C Tables 4.2.6.8 and 6.1.1.4'
H H 0.0000 0.0000 'International Tables Vol C Tables 4.2.6.8 and 6.1.1.4'
Br Br -0.6763 1.2805 'International Tables Vol C Tables 4.2.6.8 and 6.1.1.4'
O O 0.0492 0.0322 'International Tables Vol C Tables 4.2.6.8 and 6.1.1.4'

loop_
_geom_angle_atom_site_label_1
_geom_angle_atom_site_label_2
_geom_angle_atom_site_label_3
_geom_angle
_geom_angle_site_symmetry_1
_geom_angle_site_symmetry_3
_geom_angle_publ_flag
C7 O2 H2 107(3) . . ?
C2 O3 H3 104(3) . . ?
C2 C1 C7 120.4(3) . . ?
C6 C1 C2 119.7(3) . . ?
C6 C1 C7 119.9(3) . . ?
O3 C2 C1 123.1(3) . . ?
O3 C2 C3 118.2(3) . . ?
C3 C2 C1 118.7(2) . . ?
C2 C3 Br1 118.6(2) . . ?
C4 C3 Br1 119.5(2) . . ?
C4 C3 C2 121.9(3) . . ?
C3 C4 H4 120.8 . . ?
C3 C4 C5 118.4(3) . . ?
C5 C4 H4 120.8 . . ?
C4 C5 Br2 120.1(2) . . ?
C6 C5 Br2 118.7(2) . . ?
C6 C5 C4 121.2(2) . . ?
C1 C6 H6 119.9 . . ?
C5 C6 C1 120.1(3) . . ?
C5 C6 H6 119.9 . . ?
O1 C7 O2 123.5(3) . . ?
O1 C7 C1 122.7(3) . . ?
O2 C7 C1 113.8(2) . . ?

loop_
_geom_bond_atom_site_label_1
_geom_bond_atom_site_label_2
_geom_bond_distance
_geom_bond_site_symmetry_2
_geom_bond_publ_flag
Br1 C3 1.886(3) . ?
Br2 C5 1.894(3) . ?
O1 C7 1.223(4) . ?
O2 H2 0.80(5) . ?
O2 C7 1.314(4) . ?
O3 H3 0.79(5) . ?
O3 C2 1.353(3) . ?
C1 C2 1.406(4) . ?
C1 C6 1.400(4) . ?
C1 C7 1.485(4) . ?
C2 C3 1.397(4) . ?
C3 C4 1.381(4) . ?
C4 H4 0.9500 . ?
C4 C5 1.400(4) . ?
C5 C6 1.373(4) . ?
C6 H6 0.9500 . ?

loop_
_geom_hbond_atom_site_label_D
_geom_hbond_atom_site_label_H
_geom_hbond_atom_site_label_A
_geom_hbond_distance_DH
_geom_hbond_distance_HA
_geom_hbond_distance_DA
_geom_hbond_angle_DHA
_geom_hbond_site_symmetry_A
O2 H2 O1 0.80(5) 1.88(5) 2.665(3) 168(5) 7
O3 H3 O1 0.79(5) 1.93(5) 2.650(3) 152(5) .

loop_
_geom_torsion_atom_site_label_1
_geom_torsion_atom_site_label_2
_geom_torsion_atom_site_label_3
_geom_torsion_atom_site_label_4
_geom_torsion
_geom_torsion_site_symmetry_1
_geom_torsion_site_symmetry_2
_geom_torsion_site_symmetry_3
_geom_torsion_site_symmetry_4
_geom_torsion_publ_flag
Br1 C3 C4 C5 178.3(2) . . . . ?
Br2 C5 C6 C1 179.2(2) . . . . ?
O3 C2 C3 Br1 1.5(4) . . . . ?
O3 C2 C3 C4 -179.5(3) . . . . ?
C1 C2 C3 Br1 -178.6(2) . . . . ?
C1 C2 C3 C4 0.4(4) . . . . ?
C2 C1 C6 C5 -0.9(4) . . . . ?
C2 C1 C7 O1 1.9(5) . . . . ?
C2 C1 C7 O2 -176.9(3) . . . . ?
C2 C3 C4 C5 -0.7(5) . . . . ?
C3 C4 C5 Br2 -178.4(2) . . . . ?
C3 C4 C5 C6 0.2(5) . . . . ?
C4 C5 C6 C1 0.5(5) . . . . ?
C6 C1 C2 O3 -179.7(3) . . . . ?
C6 C1 C2 C3 0.4(4) . . . . ?
C6 C1 C7 O1 -179.7(3) . . . . ?
C6 C1 C7 O2 1.5(4) . . . . ?
C7 C1 C2 O3 -1.2(4) . . . . ?
C7 C1 C2 C3 178.8(3) . . . . ?
C7 C1 C6 C5 -179.3(3) . . . . ?
